data_4345235
loop_
_publ_author_name
'Harris, Lisa M.'
'Tam, Eric C. Y.'
'Cummins, Struan J. W.'
'Coles, Martyn P.'
'Fulton, J. Robin'

_publ_section_title
;
 The Reactivity of Germanium Phosphanides with Chalcogens
;
_journal_name_full 'Inorganic Chemistry'
_journal_paper_doi 10.1021/acs.inorgchem.6b03109
_journal_year 2017
_chemical_compound_source 'synthesis as described'
_chemical_formula_moiety '2(C41 H51 Ge1 N2 P1 Se2), C4 H10 O'
_chemical_formula_sum 'C86 H112 Ge2 N4 O P2 Se4'
_chemical_formula_weight 1740.76
_chemical_name_systematic
;
 ?
;
_space_group_IT_number 2
_symmetry_cell_setting triclinic
_symmetry_Int_Tables_number 2
_symmetry_space_group_name_Hall '-P 1'
_symmetry_space_group_name_H-M 'P -1'
_atom_sites_solution_hydrogens geom
_atom_sites_solution_primary direct
_atom_sites_solution_secondary difmap
_audit_conform_dict_location ftp://ftp.iucr.org/pub/cif_core.dic
_audit_conform_dict_name cif_core.dic
_audit_conform_dict_version 2.3
_audit_creation_date 2011-07-08T08:42:36-00:00
_audit_creation_method 'WinGX routine CIF_UPDATE'
_cell_angle_alpha 81.251(2)
_cell_angle_beta 78.847(2)
_cell_angle_gamma 66.679(2)
_cell_formula_units_Z 1
_cell_length_a 10.8309(4)
_cell_length_b 12.7855(4)
_cell_length_c 16.7183(7)
_cell_measurement_reflns_used 17587
_cell_measurement_temperature 173(2)
_cell_measurement_theta_max 26.733
_cell_measurement_theta_min 3.395
_cell_measurement_wavelength 0.71073
_cell_volume 2078.49(14)
_computing_cell_refinement 'HKL Scalepack (Otwinowski & Minor 1997)'
_computing_data_collection 'Collect (Bruker AXS BV, 1997-2004)'
_computing_data_reduction 'HKL Denzo and Scalepack (Otwinowski & Minor 1997)'
_computing_molecular_graphics 'Ortep-3 for Windows (Farrugia, 1997)'
_computing_publication_material 'WinGX publication routines (Farrugia, 1999)'
_computing_structure_refinement 'SHELXL-97 (Sheldrick, 1997)'
_computing_structure_solution 'SHELXS-97 (Sheldrick, 1997)'
_diffrn_ambient_temperature 173(2)
_diffrn_detector 'CCD plate'
_diffrn_detector_area_resol_mean 9
_diffrn_measured_fraction_theta_full 0.994
_diffrn_measured_fraction_theta_max 0.994
_diffrn_measurement_device '95mm CCD camera on \k-goniostat'
_diffrn_measurement_device_type KappaCCD
_diffrn_measurement_method 'CCD rotation images, thick slices'
_diffrn_orient_matrix_type 'by Bruker AXS Collect from scalepack cell'
_diffrn_orient_matrix_UB_11 0.84086E-2
_diffrn_orient_matrix_UB_12 -0.197514E-1
_diffrn_orient_matrix_UB_13 0.594388E-1
_diffrn_orient_matrix_UB_21 0.965609E-1
_diffrn_orient_matrix_UB_22 -0.59929E-2
_diffrn_orient_matrix_UB_23 -0.120943E-1
_diffrn_orient_matrix_UB_31 -0.306039E-1
_diffrn_orient_matrix_UB_32 0.82943E-1
_diffrn_orient_matrix_UB_33 0.79951E-2
_diffrn_radiation_monochromator graphite
_diffrn_radiation_probe x-ray
_diffrn_radiation_type MoK\a
_diffrn_radiation_wavelength 0.71073
_diffrn_reflns_av_R_equivalents 0.0665
_diffrn_reflns_av_unetI/netI 0.0744
_diffrn_reflns_limit_h_max 13
_diffrn_reflns_limit_h_min -13
_diffrn_reflns_limit_k_max 16
_diffrn_reflns_limit_k_min -15
_diffrn_reflns_limit_l_max 21
_diffrn_reflns_limit_l_min -21
_diffrn_reflns_number 26100
_diffrn_reflns_theta_full 26.73
_diffrn_reflns_theta_max 26.73
_diffrn_reflns_theta_min 3.46
_diffrn_source 'Enraf Nonius FR590'
_exptl_absorpt_coefficient_mu 2.559
_exptl_absorpt_correction_T_max 0.8615
_exptl_absorpt_correction_T_min 0.756
_exptl_absorpt_correction_type multi-scan
_exptl_absorpt_process_details
;
        [c.f. r.h. blessing, acta cryst. (1995), a51, 33-38]
;
_exptl_crystal_colour Yellow
_exptl_crystal_density_diffrn 1.391
_exptl_crystal_density_method 'not measured'
_exptl_crystal_description Rhombohedral
_exptl_crystal_F_000 894
_exptl_crystal_size_max 0.13
_exptl_crystal_size_mid 0.08
_exptl_crystal_size_min 0.04
_refine_diff_density_max 0.717
_refine_diff_density_min -0.776
_refine_diff_density_rms 0.087
_refine_ls_extinction_method none
_refine_ls_goodness_of_fit_ref 0.993
_refine_ls_hydrogen_treatment constr
_refine_ls_matrix_type full
_refine_ls_number_parameters 471
_refine_ls_number_reflns 8776
_refine_ls_number_restraints 33
_refine_ls_restrained_S_all 0.991
_refine_ls_R_factor_all 0.0788
_refine_ls_R_factor_gt 0.0448
_refine_ls_shift/su_max 0.001
_refine_ls_shift/su_mean 0
_refine_ls_structure_factor_coef Fsqd
_refine_ls_weighting_details 'calc w=1/[\s^2^(Fo^2^)+(0.0194P)^2^+2.9822P] where P=(Fo^2^+2Fc^2^)/3'
_refine_ls_weighting_scheme calc
_refine_ls_wR_factor_gt 0.0763
_refine_ls_wR_factor_ref 0.0857
_reflns_number_gt 6333
_reflns_number_total 8776
_reflns_threshold_expression >2sigma(I)
_cod_data_source_file ic6b03109_si_002.cif
_cod_data_source_block Compound-4PhSe
_cod_original_cell_volume 2078.49(13)
_cod_database_code 4345235

loop_
_symmetry_equiv_pos_as_xyz
'x, y, z'
'-x, -y, -z'

loop_
_atom_site_label
_atom_site_type_symbol
_atom_site_fract_x
_atom_site_fract_y
_atom_site_fract_z
_atom_site_U_iso_or_equiv
_atom_site_adp_type
_atom_site_occupancy
_atom_site_symmetry_multiplicity
_atom_site_calc_flag
_atom_site_refinement_flags
_atom_site_disorder_assembly
_atom_site_disorder_group
Se1 Se 0.03602(3) 0.43979(3) 0.34538(2) 0.02291(9) Uani 1 1 d . . .
Se2 Se -0.28722(4) 0.56449(3) 0.26322(2) 0.03464(11) Uani 1 1 d . . .
Ge Ge 0.19086(4) 0.29873(3) 0.24268(2) 0.01931(9) Uani 1 1 d . . .
P P -0.16196(9) 0.43084(8) 0.33771(5) 0.0214(2) Uani 1 1 d . . .
N1 N 0.3355(3) 0.2141(2) 0.31360(16) 0.0198(6) Uani 1 1 d . . .
N2 N 0.2933(3) 0.3968(2) 0.18645(16) 0.0205(6) Uani 1 1 d . . .
C1 C 0.4480(4) 0.2328(3) 0.3129(2) 0.0274(8) Uani 1 1 d . . .
C2 C 0.4814(4) 0.3172(3) 0.2616(2) 0.0270(8) Uani 1 1 d . . .
H2 H 0.5602 0.3269 0.2703 0.032 Uiso 1 1 calc R . .
C3 C 0.4144(4) 0.3889(3) 0.1995(2) 0.0247(8) Uani 1 1 d . . .
C4 C 0.5505(4) 0.1569(4) 0.3673(3) 0.0481(12) Uani 1 1 d . . .
H4A H 0.5285 0.1887 0.4204 0.072 Uiso 1 1 calc R . .
H4B H 0.6416 0.1524 0.3417 0.072 Uiso 1 1 calc R . .
H4C H 0.548 0.0802 0.3754 0.072 Uiso 1 1 calc R . .
C5 C 0.4883(4) 0.4556(3) 0.1422(2) 0.0392(10) Uani 1 1 d . . .
H5A H 0.564 0.4035 0.1072 0.059 Uiso 1 1 calc R . .
H5B H 0.5235 0.493 0.1742 0.059 Uiso 1 1 calc R . .
H5C H 0.4254 0.5136 0.1081 0.059 Uiso 1 1 calc R . .
C6 C 0.3162(3) 0.1146(3) 0.3602(2) 0.0222(8) Uani 1 1 d . . .
C7 C 0.2620(3) 0.1171(3) 0.4437(2) 0.0246(8) Uani 1 1 d . . .
C8 C 0.2378(4) 0.0210(3) 0.4828(2) 0.0325(9) Uani 1 1 d . . .
H8 H 0.2019 0.0203 0.5394 0.039 Uiso 1 1 calc R . .
C9 C 0.2647(4) -0.0727(3) 0.4416(2) 0.0362(10) Uani 1 1 d . . .
H9 H 0.2446 -0.136 0.4692 0.043 Uiso 1 1 calc R . .
C10 C 0.3202(4) -0.0749(3) 0.3609(2) 0.0339(9) Uani 1 1 d . . .
H10 H 0.3404 -0.1408 0.3333 0.041 Uiso 1 1 calc R . .
C11 C 0.3479(4) 0.0184(3) 0.3180(2) 0.0257(8) Uani 1 1 d . . .
C12 C 0.2331(4) 0.2158(3) 0.4947(2) 0.0285(8) Uani 1 1 d . . .
H12 H 0.2491 0.2799 0.4577 0.034 Uiso 1 1 calc R . .
C13 C 0.0856(4) 0.2591(3) 0.5376(2) 0.0413(11) Uani 1 1 d . . .
H13A H 0.0696 0.3228 0.5694 0.062 Uiso 1 1 calc R . .
H13B H 0.069 0.197 0.5742 0.062 Uiso 1 1 calc R . .
H13C H 0.0239 0.2852 0.4965 0.062 Uiso 1 1 calc R . .
C14 C 0.3266(5) 0.1795(4) 0.5614(3) 0.0503(12) Uani 1 1 d . . .
H14A H 0.3063 0.2448 0.5926 0.075 Uiso 1 1 calc R . .
H14B H 0.4218 0.1534 0.5355 0.075 Uiso 1 1 calc R . .
H14C H 0.311 0.1172 0.5983 0.075 Uiso 1 1 calc R . .
C15 C 0.4152(4) 0.0089(3) 0.2292(2) 0.0360(10) Uani 1 1 d . . .
H15 H 0.4174 0.0855 0.2073 0.043 Uiso 1 1 calc R . .
C16 C 0.3369(6) -0.0204(4) 0.1757(3) 0.0637(15) Uani 1 1 d . . .
H16A H 0.3846 -0.025 0.1194 0.096 Uiso 1 1 calc R . .
H16B H 0.2455 0.039 0.1766 0.096 Uiso 1 1 calc R . .
H16C H 0.3302 -0.0942 0.1964 0.096 Uiso 1 1 calc R . .
C17 C 0.5627(5) -0.0766(5) 0.2231(3) 0.098(2) Uani 1 1 d . . .
H17A H 0.6112 -0.056 0.2579 0.147 Uiso 1 1 calc R . .
H17B H 0.607 -0.0749 0.1662 0.147 Uiso 1 1 calc R . .
H17C H 0.5642 -0.1537 0.2412 0.147 Uiso 1 1 calc R . .
C18 C 0.2323(3) 0.4673(3) 0.1166(2) 0.0239(8) Uani 1 1 d . . .
C19 C 0.1543(4) 0.5842(3) 0.1227(2) 0.0283(8) Uani 1 1 d . . .
C20 C 0.0958(4) 0.6467(3) 0.0546(3) 0.0428(11) Uani 1 1 d . . .
H20 H 0.0433 0.7261 0.0568 0.051 Uiso 1 1 calc R . .
C21 C 0.1119(4) 0.5963(4) -0.0157(2) 0.0452(11) Uani 1 1 d . . .
H21 H 0.0695 0.6407 -0.061 0.054 Uiso 1 1 calc R . .
C22 C 0.1891(4) 0.4817(4) -0.0208(2) 0.0407(10) Uani 1 1 d . . .
H22 H 0.1998 0.4477 -0.0697 0.049 Uiso 1 1 calc R . .
C23 C 0.2519(4) 0.4149(3) 0.0449(2) 0.0284(8) Uani 1 1 d . . .
C24 C 0.1322(4) 0.6458(3) 0.1980(2) 0.0349(9) Uani 1 1 d . . .
H24 H 0.165 0.5868 0.2439 0.042 Uiso 1 1 calc R . .
C25 C 0.2110(5) 0.7250(4) 0.1860(3) 0.0627(14) Uani 1 1 d . . .
H25A H 0.194 0.762 0.2364 0.094 Uiso 1 1 calc R . .
H25B H 0.181 0.7834 0.1411 0.094 Uiso 1 1 calc R . .
H25C H 0.3085 0.6802 0.1729 0.094 Uiso 1 1 calc R . .
C26 C -0.0192(4) 0.7174(4) 0.2242(3) 0.0512(12) Uani 1 1 d . . .
H26A H -0.0292 0.7554 0.2731 0.077 Uiso 1 1 calc R . .
H26B H -0.0706 0.6673 0.2364 0.077 Uiso 1 1 calc R . .
H26C H -0.0541 0.7751 0.1798 0.077 Uiso 1 1 calc R . .
C27 C 0.3425(4) 0.2902(3) 0.0344(2) 0.0348(9) Uani 1 1 d . . .
H27 H 0.3743 0.2543 0.088 0.042 Uiso 1 1 calc R . .
C28 C 0.2682(5) 0.2232(4) 0.0103(3) 0.0551(13) Uani 1 1 d . . .
H28A H 0.3304 0.1435 0.0049 0.083 Uiso 1 1 calc R . .
H28B H 0.2357 0.257 -0.0421 0.083 Uiso 1 1 calc R . .
H28C H 0.1906 0.2259 0.0525 0.083 Uiso 1 1 calc R . .
C29 C 0.4683(5) 0.2821(4) -0.0294(3) 0.0584(14) Uani 1 1 d . . .
H29A H 0.5264 0.2016 -0.0354 0.088 Uiso 1 1 calc R . .
H29B H 0.5193 0.3204 -0.0113 0.088 Uiso 1 1 calc R . .
H29C H 0.4395 0.3191 -0.0821 0.088 Uiso 1 1 calc R . .
C30 C -0.2448(3) 0.4276(3) 0.4433(2) 0.0210(7) Uani 1 1 d . . .
C31 C -0.3369(3) 0.3736(3) 0.4663(2) 0.0255(8) Uani 1 1 d . . .
H31 H -0.3539 0.3361 0.4272 0.031 Uiso 1 1 calc R . .
C32 C -0.4042(4) 0.3741(3) 0.5461(2) 0.0293(9) Uani 1 1 d . . .
H32 H -0.4664 0.3365 0.5615 0.035 Uiso 1 1 calc R . .
C33 C -0.3804(4) 0.4290(3) 0.6027(2) 0.0340(9) Uani 1 1 d . . .
H33 H -0.4255 0.4286 0.6574 0.041 Uiso 1 1 calc R . .
C34 C -0.2914(4) 0.4847(3) 0.5801(2) 0.0354(10) Uani 1 1 d . . .
H34 H -0.2771 0.5239 0.6192 0.043 Uiso 1 1 calc R . .
C35 C -0.2228(4) 0.4840(3) 0.5013(2) 0.0293(9) Uani 1 1 d . . .
H35 H -0.1608 0.5219 0.4865 0.035 Uiso 1 1 calc R . .
C36 C -0.1238(3) 0.2899(3) 0.3062(2) 0.0258(8) Uani 1 1 d . . .
C37 C -0.0643(4) 0.1916(3) 0.3558(3) 0.0339(9) Uani 1 1 d . . .
H37 H -0.0457 0.1979 0.4078 0.041 Uiso 1 1 calc R . .
C38 C -0.0316(4) 0.0844(3) 0.3300(3) 0.0451(11) Uani 1 1 d . . .
H38 H 0.0085 0.0173 0.3642 0.054 Uiso 1 1 calc R . .
C39 C -0.0583(5) 0.0762(4) 0.2536(4) 0.0670(16) Uani 1 1 d . . .
H39 H -0.0368 0.0033 0.2355 0.08 Uiso 1 1 calc R . .
C40 C -0.1157(6) 0.1737(5) 0.2044(3) 0.0707(16) Uani 1 1 d . . .
H40 H -0.1325 0.1677 0.152 0.085 Uiso 1 1 calc R . .
C41 C -0.1490(4) 0.2799(4) 0.2305(3) 0.0435(11) Uani 1 1 d . . .
H41 H -0.1895 0.3467 0.1961 0.052 Uiso 1 1 calc R . .
O O 0.0668(17) -0.0371(19) -0.0336(15) 0.075(4) Uani 0.5 1 d PDU A -1
C1S C 0.192(2) -0.042(2) -0.0299(14) 0.077(5) Uani 0.5 1 d PDU A -1
H1S1 H 0.2183 -0.0827 0.0232 0.092 Uiso 0.5 1 calc PR A -1
H1S2 H 0.1859 0.0374 -0.0294 0.092 Uiso 0.5 1 calc PR A -1
C2S C 0.3014(12) -0.0949(14) -0.0932(8) 0.116(5) Uani 0.5 1 d PDU A -1
H2S1 H 0.3854 -0.0905 -0.0833 0.174 Uiso 0.5 1 calc PR A -1
H2S2 H 0.2792 -0.0551 -0.1465 0.174 Uiso 0.5 1 calc PR A -1
H2S3 H 0.314 -0.1752 -0.0928 0.174 Uiso 0.5 1 calc PR A -1
C3S C -0.035(2) 0.008(3) 0.026(2) 0.076(7) Uani 0.5 1 d PDU A -1
H3S1 H -0.0454 0.0881 0.028 0.092 Uiso 0.5 1 calc PR A -1
H3S2 H -0.0068 -0.0337 0.0787 0.092 Uiso 0.5 1 calc PR A -1
C4S C -0.166(3) 0.007(3) 0.021(2) 0.100(8) Uani 0.5 1 d PDU A -1
H4S1 H -0.231 0.0405 0.0687 0.15 Uiso 0.5 1 calc PR A -1
H4S2 H -0.1584 -0.0715 0.0196 0.15 Uiso 0.5 1 calc PR A -1
H4S3 H -0.1988 0.0524 -0.0291 0.15 Uiso 0.5 1 calc PR A -1

loop_
_atom_site_aniso_label
_atom_site_aniso_U_11
_atom_site_aniso_U_22
_atom_site_aniso_U_33
_atom_site_aniso_U_23
_atom_site_aniso_U_13
_atom_site_aniso_U_12
Se1 0.02082(19) 0.02668(19) 0.0232(2) -0.00655(14) 0.00061(14) -0.01117(16)
Se2 0.0298(2) 0.0423(2) 0.0278(2) 0.00564(17) -0.00813(17) -0.01068(19)
Ge 0.0206(2) 0.02033(19) 0.01772(19) -0.00107(14) -0.00198(15) -0.00901(16)
P 0.0208(5) 0.0258(5) 0.0190(5) -0.0036(4) -0.0014(4) -0.0102(4)
N1 0.0200(15) 0.0177(14) 0.0194(15) 0.0010(11) -0.0044(12) -0.0050(13)
N2 0.0221(16) 0.0203(15) 0.0190(15) 0.0001(11) -0.0013(12) -0.0094(13)
C1 0.024(2) 0.029(2) 0.029(2) -0.0031(16) -0.0076(16) -0.0079(17)
C2 0.0237(19) 0.034(2) 0.029(2) 0.0028(16) -0.0087(16) -0.0165(17)
C3 0.0246(19) 0.0281(19) 0.024(2) -0.0016(15) -0.0003(15) -0.0147(17)
C4 0.036(2) 0.054(3) 0.056(3) 0.020(2) -0.025(2) -0.019(2)
C5 0.040(2) 0.046(2) 0.037(2) 0.0079(19) -0.0019(19) -0.028(2)
C6 0.0221(19) 0.0167(17) 0.026(2) 0.0010(14) -0.0079(15) -0.0041(15)
C7 0.0243(19) 0.0185(18) 0.025(2) 0.0024(14) -0.0086(15) -0.0017(16)
C8 0.039(2) 0.025(2) 0.024(2) 0.0045(16) -0.0013(17) -0.0063(18)
C9 0.046(3) 0.0214(19) 0.039(3) 0.0052(17) -0.006(2) -0.0136(19)
C10 0.044(2) 0.0190(19) 0.040(2) -0.0068(16) -0.0095(19) -0.0101(18)
C11 0.028(2) 0.0211(18) 0.024(2) -0.0017(15) -0.0036(16) -0.0053(17)
C12 0.036(2) 0.0237(19) 0.023(2) -0.0031(15) -0.0057(16) -0.0075(17)
C13 0.055(3) 0.032(2) 0.029(2) -0.0074(17) 0.001(2) -0.009(2)
C14 0.066(3) 0.042(3) 0.041(3) -0.007(2) -0.022(2) -0.011(2)
C15 0.046(3) 0.027(2) 0.027(2) -0.0079(16) -0.0011(18) -0.0060(19)
C16 0.101(4) 0.074(3) 0.038(3) -0.016(2) -0.005(3) -0.055(3)
C17 0.062(4) 0.125(5) 0.047(4) -0.009(3) 0.008(3) 0.021(4)
C18 0.0233(19) 0.0260(19) 0.0209(19) 0.0043(14) -0.0018(15) -0.0106(16)
C19 0.028(2) 0.028(2) 0.025(2) 0.0045(15) 0.0019(16) -0.0117(17)
C20 0.044(3) 0.032(2) 0.037(3) 0.0093(18) -0.003(2) -0.004(2)
C21 0.051(3) 0.049(3) 0.026(2) 0.0130(19) -0.012(2) -0.012(2)
C22 0.050(3) 0.051(3) 0.020(2) -0.0010(18) -0.0038(18) -0.018(2)
C23 0.031(2) 0.032(2) 0.022(2) -0.0004(16) 0.0006(16) -0.0146(18)
C24 0.047(3) 0.026(2) 0.033(2) -0.0025(16) 0.0038(19) -0.0187(19)
C25 0.081(4) 0.054(3) 0.065(4) -0.019(3) 0.011(3) -0.043(3)
C26 0.052(3) 0.038(2) 0.049(3) -0.006(2) 0.013(2) -0.012(2)
C27 0.042(2) 0.034(2) 0.027(2) -0.0072(17) 0.0067(18) -0.017(2)
C28 0.072(3) 0.048(3) 0.052(3) -0.011(2) 0.000(3) -0.031(3)
C29 0.058(3) 0.046(3) 0.062(3) -0.020(2) 0.023(3) -0.019(2)
C30 0.0174(18) 0.0213(17) 0.0213(19) -0.0025(14) -0.0016(14) -0.0046(15)
C31 0.0244(19) 0.0207(18) 0.029(2) -0.0020(15) -0.0021(16) -0.0072(16)
C32 0.023(2) 0.0229(19) 0.034(2) 0.0032(16) 0.0017(16) -0.0054(17)
C33 0.026(2) 0.039(2) 0.026(2) 0.0011(17) 0.0021(16) -0.0051(19)
C34 0.030(2) 0.052(3) 0.025(2) -0.0117(18) 0.0004(17) -0.015(2)
C35 0.027(2) 0.042(2) 0.024(2) -0.0117(16) 0.0056(16) -0.0190(18)
C36 0.0239(19) 0.033(2) 0.026(2) -0.0121(16) 0.0023(15) -0.0156(17)
C37 0.027(2) 0.034(2) 0.043(2) -0.0114(18) 0.0007(18) -0.0141(19)
C38 0.033(2) 0.031(2) 0.068(3) -0.011(2) 0.000(2) -0.011(2)
C39 0.074(4) 0.052(3) 0.080(4) -0.042(3) 0.000(3) -0.021(3)
C40 0.107(5) 0.064(3) 0.054(3) -0.033(3) -0.016(3) -0.034(3)
C41 0.054(3) 0.053(3) 0.034(2) -0.014(2) -0.005(2) -0.029(2)
O 0.089(8) 0.088(11) 0.064(7) -0.024(7) -0.001(7) -0.049(9)
C1S 0.094(9) 0.093(17) 0.064(10) -0.013(8) -0.033(7) -0.045(11)
C2S 0.069(8) 0.202(17) 0.095(11) -0.019(10) -0.016(6) -0.066(10)
C3S 0.086(10) 0.084(16) 0.054(12) -0.024(12) -0.023(7) -0.015(12)
C4S 0.088(9) 0.085(15) 0.139(19) -0.029(11) -0.008(11) -0.043(11)

loop_
_atom_type_symbol
_atom_type_description
_atom_type_scat_dispersion_real
_atom_type_scat_dispersion_imag
_atom_type_scat_source
C C 0.0033 0.0016 'International Tables Vol C Tables 4.2.6.8 and 6.1.1.4'
H H 0 0 'International Tables Vol C Tables 4.2.6.8 and 6.1.1.4'
Ge Ge 0.1547 1.8001 'International Tables Vol C Tables 4.2.6.8 and 6.1.1.4'
N N 0.0061 0.0033 'International Tables Vol C Tables 4.2.6.8 and 6.1.1.4'
O O 0.0106 0.006 'International Tables Vol C Tables 4.2.6.8 and 6.1.1.4'
P P 0.1023 0.0942 'International Tables Vol C Tables 4.2.6.8 and 6.1.1.4'
Se Se -0.0929 2.2259 'International Tables Vol C Tables 4.2.6.8 and 6.1.1.4'

loop_
_geom_angle_atom_site_label_1
_geom_angle_atom_site_label_2
_geom_angle_atom_site_label_3
_geom_angle
P Se1 Ge 100.00(3)
N1 Ge N2 91.17(11)
N1 Ge Se1 95.96(8)
N2 Ge Se1 95.75(8)
C36 P C30 104.70(16)
C36 P Se2 112.78(12)
C30 P Se2 111.56(11)
C36 P Se1 106.57(12)
C30 P Se1 104.89(11)
Se2 P Se1 115.48(4)
C1 N1 C6 120.7(3)
C1 N1 Ge 126.4(2)
C6 N1 Ge 112.3(2)
C3 N2 C18 120.8(3)
C3 N2 Ge 126.6(2)
C18 N2 Ge 111.7(2)
N1 C1 C2 123.8(3)
N1 C1 C4 119.7(3)
C2 C1 C4 116.5(3)
C3 C2 C1 128.3(3)
C3 C2 H2 115.9
C1 C2 H2 115.9
N2 C3 C2 123.3(3)
N2 C3 C5 119.7(3)
C2 C3 C5 116.9(3)
C1 C4 H4A 109.5
C1 C4 H4B 109.5
H4A C4 H4B 109.5
C1 C4 H4C 109.5
H4A C4 H4C 109.5
H4B C4 H4C 109.5
C3 C5 H5A 109.5
C3 C5 H5B 109.5
H5A C5 H5B 109.5
C3 C5 H5C 109.5
H5A C5 H5C 109.5
H5B C5 H5C 109.5
C11 C6 C7 121.4(3)
C11 C6 N1 117.5(3)
C7 C6 N1 121.0(3)
C8 C7 C6 117.6(3)
C8 C7 C12 118.2(3)
C6 C7 C12 124.2(3)
C9 C8 C7 121.6(4)
C9 C8 H8 119.2
C7 C8 H8 119.2
C10 C9 C8 120.1(4)
C10 C9 H9 119.9
C8 C9 H9 119.9
C9 C10 C11 121.2(3)
C9 C10 H10 119.4
C11 C10 H10 119.4
C10 C11 C6 118.0(3)
C10 C11 C15 118.7(3)
C6 C11 C15 123.2(3)
C7 C12 C13 111.2(3)
C7 C12 C14 111.5(3)
C13 C12 C14 107.7(3)
C7 C12 H12 108.8
C13 C12 H12 108.8
C14 C12 H12 108.8
C12 C13 H13A 109.5
C12 C13 H13B 109.5
H13A C13 H13B 109.5
C12 C13 H13C 109.5
H13A C13 H13C 109.5
H13B C13 H13C 109.5
C12 C14 H14A 109.5
C12 C14 H14B 109.5
H14A C14 H14B 109.5
C12 C14 H14C 109.5
H14A C14 H14C 109.5
H14B C14 H14C 109.5
C16 C15 C11 113.1(4)
C16 C15 C17 110.9(4)
C11 C15 C17 110.9(3)
C16 C15 H15 107.2
C11 C15 H15 107.2
C17 C15 H15 107.2
C15 C16 H16A 109.5
C15 C16 H16B 109.5
H16A C16 H16B 109.5
C15 C16 H16C 109.5
H16A C16 H16C 109.5
H16B C16 H16C 109.5
C15 C17 H17A 109.5
C15 C17 H17B 109.5
H17A C17 H17B 109.5
C15 C17 H17C 109.5
H17A C17 H17C 109.5
H17B C17 H17C 109.5
C23 C18 C19 121.7(3)
C23 C18 N2 118.3(3)
C19 C18 N2 119.9(3)
C20 C19 C18 117.4(3)
C20 C19 C24 118.6(3)
C18 C19 C24 124.0(3)
C21 C20 C19 121.6(4)
C21 C20 H20 119.2
C19 C20 H20 119.2
C20 C21 C22 120.2(4)
C20 C21 H21 119.9
C22 C21 H21 119.9
C21 C22 C23 120.8(4)
C21 C22 H22 119.6
C23 C22 H22 119.6
C22 C23 C18 118.2(3)
C22 C23 C27 118.7(3)
C18 C23 C27 123.1(3)
C19 C24 C25 112.7(3)
C19 C24 C26 112.0(3)
C25 C24 C26 108.1(3)
C19 C24 H24 108
C25 C24 H24 108
C26 C24 H24 108
C24 C25 H25A 109.5
C24 C25 H25B 109.5
H25A C25 H25B 109.5
C24 C25 H25C 109.5
H25A C25 H25C 109.5
H25B C25 H25C 109.5
C24 C26 H26A 109.5
C24 C26 H26B 109.5
H26A C26 H26B 109.5
C24 C26 H26C 109.5
H26A C26 H26C 109.5
H26B C26 H26C 109.5
C23 C27 C28 112.7(3)
C23 C27 C29 110.0(3)
C28 C27 C29 110.1(3)
C23 C27 H27 108
C28 C27 H27 108
C29 C27 H27 108
C27 C28 H28A 109.5
C27 C28 H28B 109.5
H28A C28 H28B 109.5
C27 C28 H28C 109.5
H28A C28 H28C 109.5
H28B C28 H28C 109.5
C27 C29 H29A 109.5
C27 C29 H29B 109.5
H29A C29 H29B 109.5
C27 C29 H29C 109.5
H29A C29 H29C 109.5
H29B C29 H29C 109.5
C31 C30 C35 118.9(3)
C31 C30 P 120.1(3)
C35 C30 P 120.9(3)
C32 C31 C30 120.5(3)
C32 C31 H31 119.8
C30 C31 H31 119.8
C33 C32 C31 119.9(4)
C33 C32 H32 120.1
C31 C32 H32 120.1
C32 C33 C34 120.1(4)
C32 C33 H33 119.9
C34 C33 H33 119.9
C33 C34 C35 120.7(4)
C33 C34 H34 119.7
C35 C34 H34 119.7
C34 C35 C30 119.9(4)
C34 C35 H35 120.1
C30 C35 H35 120.1
C41 C36 C37 119.3(3)
C41 C36 P 119.7(3)
C37 C36 P 120.9(3)
C38 C37 C36 120.4(4)
C38 C37 H37 119.8
C36 C37 H37 119.8
C37 C38 C39 119.3(4)
C37 C38 H38 120.3
C39 C38 H38 120.3
C40 C39 C38 119.9(4)
C40 C39 H39 120
C38 C39 H39 120
C39 C40 C41 120.6(5)
C39 C40 H40 119.7
C41 C40 H40 119.7
C40 C41 C36 120.3(4)
C40 C41 H41 119.8
C36 C41 H41 119.8
C3S O C1S 119.4(14)
O C1S C2S 118.6(17)
O C1S H1S1 107.7
C2S C1S H1S1 107.7
O C1S H1S2 107.7
C2S C1S H1S2 107.7
H1S1 C1S H1S2 107.1
C1S C2S H2S1 109.5
C1S C2S H2S2 109.5
H2S1 C2S H2S2 109.5
C1S C2S H2S3 109.5
H2S1 C2S H2S3 109.5
H2S2 C2S H2S3 109.5
O C3S C4S 117.3(17)
O C3S H3S1 108
C4S C3S H3S1 108
O C3S H3S2 108
C4S C3S H3S2 108
H3S1 C3S H3S2 107.2
C3S C4S H4S1 109.5
C3S C4S H4S2 109.5
H4S1 C4S H4S2 109.5
C3S C4S H4S3 109.5
H4S1 C4S H4S3 109.5
H4S2 C4S H4S3 109.5

loop_
_geom_bond_atom_site_label_1
_geom_bond_atom_site_label_2
_geom_bond_distance
Se1 P 2.2209(10)
Se1 Ge 2.5390(5)
Se2 P 2.1172(10)
Ge N1 2.004(3)
Ge N2 2.006(3)
P C36 1.820(3)
P C30 1.822(3)
N1 C1 1.330(4)
N1 C6 1.454(4)
N2 C3 1.334(4)
N2 C18 1.455(4)
C1 C2 1.392(5)
C1 C4 1.508(5)
C2 C3 1.385(5)
C2 H2 0.95
C3 C5 1.510(5)
C4 H4A 0.98
C4 H4B 0.98
C4 H4C 0.98
C5 H5A 0.98
C5 H5B 0.98
C5 H5C 0.98
C6 C11 1.402(5)
C6 C7 1.405(5)
C7 C8 1.396(5)
C7 C12 1.526(5)
C8 C9 1.376(5)
C8 H8 0.95
C9 C10 1.366(5)
C9 H9 0.95
C10 C11 1.402(5)
C10 H10 0.95
C11 C15 1.522(5)
C12 C13 1.533(5)
C12 C14 1.547(5)
C12 H12 1
C13 H13A 0.98
C13 H13B 0.98
C13 H13C 0.98
C14 H14A 0.98
C14 H14B 0.98
C14 H14C 0.98
C15 C16 1.519(6)
C15 C17 1.532(6)
C15 H15 1
C16 H16A 0.98
C16 H16B 0.98
C16 H16C 0.98
C17 H17A 0.98
C17 H17B 0.98
C17 H17C 0.98
C18 C23 1.402(5)
C18 C19 1.404(5)
C19 C20 1.392(5)
C19 C24 1.517(5)
C20 C21 1.374(6)
C20 H20 0.95
C21 C22 1.376(6)
C21 H21 0.95
C22 C23 1.393(5)
C22 H22 0.95
C23 C27 1.522(5)
C24 C25 1.533(6)
C24 C26 1.541(5)
C24 H24 1
C25 H25A 0.98
C25 H25B 0.98
C25 H25C 0.98
C26 H26A 0.98
C26 H26B 0.98
C26 H26C 0.98
C27 C28 1.524(6)
C27 C29 1.537(5)
C27 H27 1
C28 H28A 0.98
C28 H28B 0.98
C28 H28C 0.98
C29 H29A 0.98
C29 H29B 0.98
C29 H29C 0.98
C30 C31 1.391(5)
C30 C35 1.398(5)
C31 C32 1.390(5)
C31 H31 0.95
C32 C33 1.376(5)
C32 H32 0.95
C33 C34 1.378(5)
C33 H33 0.95
C34 C35 1.382(5)
C34 H34 0.95
C35 H35 0.95
C36 C41 1.379(5)
C36 C37 1.390(5)
C37 C38 1.389(5)
C37 H37 0.95
C38 C39 1.389(6)
C38 H38 0.95
C39 C40 1.374(7)
C39 H39 0.95
C40 C41 1.377(6)
C40 H40 0.95
C41 H41 0.95
O C3S 1.335(12)
O C1S 1.349(17)
C1S C2S 1.44(2)
C1S H1S1 0.99
C1S H1S2 0.99
C2S H2S1 0.98
C2S H2S2 0.98
C2S H2S3 0.98
C3S C4S 1.45(2)
C3S H3S1 0.99
C3S H3S2 0.99
C4S H4S1 0.98
C4S H4S2 0.98
C4S H4S3 0.98
